data_4333407
loop_
_publ_author_name
'Kou, Hui-Zhong'
'Sato, Osamu'

_publ_section_title
;
 New Oxalate-Bridged CrIII&#x2212;MnIIPolymeric Network Incorporating a
 Spin-Crossover [Co(terpy)2]2+Cation
;
_journal_issue 23
_journal_name_full 'Inorganic Chemistry'
_journal_page_first 9513
_journal_page_last 9515
_journal_paper_doi 10.1021/ic701043f
_journal_volume 46
_journal_year 2007
_chemical_formula_sum 'C42.5 H38 Co Cr2 Mn2 N6 O31.5'
_chemical_formula_weight 1409.60
_chemical_name_systematic
; 
 ? 
;
_space_group_IT_number 14
_symmetry_cell_setting monoclinic
_symmetry_space_group_name_Hall '-P 2yn'
_symmetry_space_group_name_H-M 'P 1 21/n 1'
_atom_sites_solution_hydrogens geom
_atom_sites_solution_primary direct
_atom_sites_solution_secondary difmap
_audit_creation_method SHELXL-97
_cell_angle_alpha 90.00
_cell_angle_beta 98.2571(13)
_cell_angle_gamma 90.00
_cell_formula_units_Z 4
_cell_length_a 14.693(3)
_cell_length_b 17.947(4)
_cell_length_c 20.005(5)
_cell_measurement_temperature 113(2)
_cell_volume 5221(2)
_computing_cell_refinement 'CrystalClear (Rigaku Corp., 2000)'
_computing_data_collection 'CrystalClear (Rigaku Corp., 2000)'
_computing_data_reduction 'CrystalClear (Rigaku Corp., 2000)'
_computing_molecular_graphics xp
_computing_structure_refinement 'SHELXL-97 (Sheldrick, 1997)'
_computing_structure_solution 'SHELXS-97 (Sheldrick, 1990)'
_diffrn_ambient_temperature 113(2)
_diffrn_detector_area_resol_mean 0.66
_diffrn_measured_fraction_theta_full 0.976
_diffrn_measured_fraction_theta_max 0.976
_diffrn_measurement_device_type 'Saturn70 CCD'
_diffrn_measurement_method dtprofit.ref
_diffrn_radiation_monochromator Confocal
_diffrn_radiation_source 'Rotating Anode'
_diffrn_radiation_type 'Mo K\a'
_diffrn_radiation_wavelength 0.71073
_diffrn_reflns_av_R_equivalents 0.1010
_diffrn_reflns_av_sigmaI/netI 0.0659
_diffrn_reflns_limit_h_max 17
_diffrn_reflns_limit_h_min -17
_diffrn_reflns_limit_k_max 21
_diffrn_reflns_limit_k_min -21
_diffrn_reflns_limit_l_max 23
_diffrn_reflns_limit_l_min -23
_diffrn_reflns_number 51678
_diffrn_reflns_theta_full 25.00
_diffrn_reflns_theta_max 25.00
_diffrn_reflns_theta_min 3.02
_exptl_absorpt_coefficient_mu 1.292
_exptl_absorpt_correction_T_max 1.0000
_exptl_absorpt_correction_T_min 0.7604
_exptl_absorpt_correction_type multi-scan
_exptl_crystal_colour 'light red'
_exptl_crystal_density_diffrn 1.794
_exptl_crystal_density_method 'not measured'
_exptl_crystal_description platelet
_exptl_crystal_F_000 2848
_exptl_crystal_size_max 0.22
_exptl_crystal_size_mid 0.10
_exptl_crystal_size_min 0.08
_refine_diff_density_max 0.979
_refine_diff_density_min -1.800
_refine_diff_density_rms 0.163
_refine_ls_extinction_method none
_refine_ls_goodness_of_fit_ref 1.084
_refine_ls_hydrogen_treatment constr
_refine_ls_matrix_type full
_refine_ls_number_parameters 784
_refine_ls_number_reflns 8969
_refine_ls_number_restraints 0
_refine_ls_restrained_S_all 1.084
_refine_ls_R_factor_all 0.1293
_refine_ls_R_factor_gt 0.1125
_refine_ls_shift/su_max 0.093
_refine_ls_shift/su_mean 0.002
_refine_ls_structure_factor_coef Fsqd
_refine_ls_weighting_details 'calc w=1/[\s^2^(Fo^2^)+(0.01000P)^2^+120.0000P] where P=(Fo^2^+2Fc^2^)/3'
_refine_ls_weighting_scheme calc
_refine_ls_wR_factor_gt 0.2189
_refine_ls_wR_factor_ref 0.2286
_reflns_number_gt 7684
_reflns_number_total 8969
_reflns_threshold_expression >2sigma(I)
_cod_data_source_file ic701043fsup1.cif
_cod_data_source_block 2
_cod_depositor_comments
;
The following automatic conversions were performed:

'_exptl_absorpt_correction_type' value 'Multi-scan' changed to
'multi-scan' according to
/home/saulius/struct/CIF-dictionaries/cif_core.dic dictionary named
'cif_core.dic' version 2.4.2 from 2011-04-26.

Automatic conversion script
Id: cif_fix_values 1891 2012-01-12 08:04:46Z andrius 
;
_cod_original_cell_volume 5220(2)
_cod_original_sg_symbol_H-M P2(1)/n
_cod_original_formula_sum 'C42.5 H38 Co Cr2 Mn2 N6 O31.50'
_cod_database_code 4333407

loop_
_symmetry_equiv_pos_as_xyz
'x, y, z'
'-x+1/2, y+1/2, -z+1/2'
'-x, -y, -z'
'x-1/2, -y-1/2, z-1/2'

loop_
_atom_site_label
_atom_site_type_symbol
_atom_site_fract_x
_atom_site_fract_y
_atom_site_fract_z
_atom_site_U_iso_or_equiv
_atom_site_adp_type
_atom_site_occupancy
_atom_site_symmetry_multiplicity
_atom_site_calc_flag
_atom_site_refinement_flags
Co1 Co 0.02195(8) 0.32287(6) 0.84651(6) 0.0156(3) Uani 1 1 d .
Cr2 Cr 1.36870(11) -0.22589(8) 1.33489(8) 0.0247(4) Uani 1 1 d .
Cr1 Cr 0.84621(11) 0.01434(9) 1.18388(8) 0.0281(4) Uani 1 1 d .
Mn1 Mn 1.21635(13) -0.00924(11) 1.15951(10) 0.0450(5) Uani 1 1 d .
Mn2 Mn 1.75339(15) -0.20283(13) 1.36384(11) 0.0571(6) Uani 1 1 d .
O1 O 0.9263(5) 0.0144(4) 1.1122(3) 0.0296(16) Uani 1 1 d .
O7 O 1.2698(5) -0.2161(3) 1.2575(3) 0.0259(15) Uani 1 1 d .
O19 O 1.2837(5) -0.2139(4) 1.4016(3) 0.0303(16) Uani 1 1 d .
O8 O 1.3805(4) -0.1164(3) 1.3222(3) 0.0235(14) Uani 1 1 d .
O10 O 1.4738(5) -0.2269(4) 1.4085(3) 0.0262(15) Uani 1 1 d .
N1 N -0.1060(5) 0.3285(4) 0.8609(4) 0.0178(15) Uani 1 1 d .
O21 O 1.2009(5) -0.2819(5) 1.4628(4) 0.044(2) Uani 1 1 d .
N5 N 0.0219(5) 0.4006(4) 0.7851(4) 0.0166(15) Uani 1 1 d .
O9 O 1.4676(5) -0.2407(4) 1.2774(3) 0.0306(16) Uani 1 1 d .
O17 O 0.8685(4) -0.0924(3) 1.2044(3) 0.0220(14) Uani 1 1 d .
N3 N 0.1498(5) 0.2962(4) 0.8475(3) 0.0166(15) Uani 1 1 d .
O20 O 1.3412(6) -0.3326(4) 1.3434(4) 0.0361(18) Uani 1 1 d .
O6 O 1.3232(4) -0.0268(3) 1.2502(3) 0.0255(15) Uani 1 1 d .
N6 N 0.0584(5) 0.4015(4) 0.9122(4) 0.0191(16) Uani 1 1 d .
O3 O 1.0767(5) 0.0012(4) 1.1023(3) 0.0316(16) Uani 1 1 d .
O12 O 1.6200(5) -0.2165(4) 1.2858(3) 0.0339(17) Uani 1 1 d .
O13 O 0.7398(5) -0.0095(4) 1.1168(3) 0.0298(16) Uani 1 1 d .
N4 N -0.0135(5) 0.2644(4) 0.7647(3) 0.0157(15) Uani 1 1 d .
O11 O 1.6280(5) -0.2149(4) 1.4229(3) 0.0315(16) Uani 1 1 d .
O5 O 1.2021(4) -0.1288(4) 1.1866(3) 0.0258(15) Uani 1 1 d .
C41 C 0.0493(6) 0.5275(5) 0.7633(4) 0.0195(19) Uani 1 1 d .
H41A H 0.0635 0.5757 0.7785 0.023 Uiso 1 1 calc R
C44 C 0.0070(5) 0.3844(5) 0.7188(4) 0.0179(19) Uani 1 1 d .
N2 N 0.0242(5) 0.2433(4) 0.9053(4) 0.0150(15) Uani 1 1 d .
C29 C -0.0548(6) 0.2253(5) 0.9288(4) 0.0190(19) Uani 1 1 d .
C45 C -0.0129(6) 0.3057(5) 0.7064(5) 0.0190(19) Uani 1 1 d .
O2 O 0.9664(5) 0.0384(4) 1.2425(3) 0.0344(17) Uani 1 1 d .
O4 O 1.1173(5) 0.0185(4) 1.2395(4) 0.0374(19) Uani 1 1 d .
O18 O 0.7414(5) -0.0751(4) 1.3377(4) 0.0386(18) Uani 1 1 d .
C23 C 0.2644(6) 0.2043(5) 0.8883(4) 0.0199(19) Uani 1 1 d .
H23A H 0.2809 0.1612 0.9130 0.024 Uiso 1 1 calc R
C25 C 0.1012(6) 0.2031(5) 0.9187(4) 0.0176(18) Uani 1 1 d .
C30 C -0.1298(6) 0.2757(5) 0.9053(4) 0.0200(19) Uani 1 1 d .
C1 C 1.0124(7) 0.0123(5) 1.1350(5) 0.028(2) Uani 1 1 d .
C20 C 0.2126(6) 0.3316(5) 0.8169(4) 0.0199(19) Uani 1 1 d .
H20A H 0.1962 0.3752 0.7932 0.024 Uiso 1 1 calc R
C6 C 1.5526(7) -0.2235(5) 1.3877(5) 0.025(2) Uani 1 1 d .
C40 C 0.0452(6) 0.4694(5) 0.8093(5) 0.0206(19) Uani 1 1 d .
C7 C 0.6996(7) 0.0477(6) 1.0886(5) 0.033(2) Uani 1 1 d .
C35 C 0.0797(6) 0.3934(5) 0.9788(5) 0.026(2) Uani 1 1 d .
H35A H 0.0733 0.3469 0.9981 0.032 Uiso 1 1 calc R
C32 C -0.2842(6) 0.3226(6) 0.8925(5) 0.027(2) Uani 1 1 d .
H32A H -0.3439 0.3213 0.9029 0.033 Uiso 1 1 calc R
C3 C 1.3249(6) -0.0920(5) 1.2706(4) 0.0188(19) Uani 1 1 d .
C33 C -0.2585(7) 0.3751(5) 0.8470(5) 0.026(2) Uani 1 1 d .
H33A H -0.3015 0.4088 0.8260 0.031 Uiso 1 1 calc R
C28 C -0.0579(7) 0.1616(5) 0.9687(5) 0.025(2) Uani 1 1 d .
H28 H -0.1119 0.1474 0.9844 0.029 Uiso 1 1 calc R
C21 C 0.3009(6) 0.3050(6) 0.8198(5) 0.027(2) Uani 1 1 d .
H21A H 0.3433 0.3303 0.7979 0.032 Uiso 1 1 calc R
C46 C -0.0287(6) 0.2719(5) 0.6439(4) 0.0210(19) Uani 1 1 d .
H46A H -0.0264 0.2996 0.6049 0.025 Uiso 1 1 calc R
O16 O 0.7776(5) 0.0078(4) 1.2615(4) 0.0355(17) Uani 1 1 d .
C22 C 0.3261(6) 0.2406(6) 0.8550(5) 0.025(2) Uani 1 1 d .
H22A H 0.3853 0.2218 0.8562 0.030 Uiso 1 1 calc R
O15 O 0.6359(5) 0.0466(5) 1.0395(4) 0.048(2) Uani 1 1 d .
C9 C 0.7772(6) -0.0567(6) 1.2885(5) 0.029(2) Uani 1 1 d .
C24 C 0.1764(6) 0.2335(5) 0.8844(4) 0.0193(19) Uani 1 1 d .
C49 C -0.0334(6) 0.1929(5) 0.7595(5) 0.0192(19) Uani 1 1 d .
H49A H -0.0334 0.1651 0.7987 0.023 Uiso 1 1 calc R
O14 O 0.8064(6) 0.1184(4) 1.1635(4) 0.0407(19) Uani 1 1 d .
C38 C 0.0968(6) 0.5306(5) 0.9224(5) 0.025(2) Uani 1 1 d .
H38A H 0.1012 0.5771 0.9025 0.030 Uiso 1 1 calc R
C8 C 0.7367(8) 0.1228(6) 1.1193(6) 0.039(3) Uani 1 1 d .
C36 C 0.1116(6) 0.4534(5) 1.0202(5) 0.025(2) Uani 1 1 d .
H36A H 0.1264 0.4466 1.0666 0.030 Uiso 1 1 calc R
C5 C 1.5476(7) -0.2276(5) 1.3106(5) 0.027(2) Uani 1 1 d .
C34 C -0.1690(6) 0.3767(5) 0.8336(5) 0.023(2) Uani 1 1 d .
H34A H -0.1523 0.4128 0.8043 0.027 Uiso 1 1 calc R
C39 C 0.0668(6) 0.4699(5) 0.8835(5) 0.0188(19) Uani 1 1 d .
O1W O 1.8535(7) -0.1591(7) 1.4499(5) 0.080(3) Uani 1 1 d .
C31 C -0.2179(6) 0.2720(5) 0.9218(4) 0.0213(19) Uani 1 1 d .
H31A H -0.2329 0.2363 0.9521 0.026 Uiso 1 1 calc R
C10 C 0.8306(6) -0.1177(6) 1.2544(5) 0.025(2) Uani 1 1 d .
C4 C 1.2590(6) -0.1488(5) 1.2348(5) 0.023(2) Uani 1 1 d .
C37 C 0.1210(6) 0.5216(5) 0.9925(5) 0.024(2) Uani 1 1 d .
H37A H 0.1430 0.5617 1.0195 0.029 Uiso 1 1 calc R
C12 C 1.2781(8) -0.3437(6) 1.3798(6) 0.037(3) Uani 1 1 d .
C26 C 0.1045(6) 0.1391(5) 0.9582(4) 0.0202(19) Uani 1 1 d .
H26A H 0.1577 0.1104 0.9670 0.024 Uiso 1 1 calc R
C27 C 0.0232(6) 0.1197(5) 0.9843(4) 0.0216(19) Uani 1 1 d .
H27A H 0.0234 0.0784 1.0123 0.026 Uiso 1 1 calc R
C11 C 1.2493(7) -0.2755(6) 1.4190(5) 0.029(2) Uani 1 1 d .
C47 C -0.0480(6) 0.1967(5) 0.6397(5) 0.025(2) Uani 1 1 d .
H47A H -0.0565 0.1727 0.5981 0.030 Uiso 1 1 calc R
C2 C 1.0364(8) 0.0245(5) 1.2122(5) 0.033(2) Uani 1 1 d .
C42 C 0.0321(6) 0.5124(5) 0.6956(5) 0.026(2) Uani 1 1 d .
H42A H 0.0357 0.5509 0.6649 0.031 Uiso 1 1 calc R
C43 C 0.0093(6) 0.4406(5) 0.6711(4) 0.0201(19) Uani 1 1 d .
H43A H -0.0037 0.4310 0.6251 0.024 Uiso 1 1 calc R
O2W O 1.2968(7) -0.0678(5) 1.0872(5) 0.064(3) Uani 1 1 d .
C48 C -0.0543(6) 0.1579(5) 0.6980(5) 0.024(2) Uani 1 1 d .
H48A H -0.0726 0.1083 0.6960 0.029 Uiso 1 1 calc R
O23 O 0.6958(5) 0.1823(4) 1.1002(5) 0.056(3) Uani 1 1 d .
O22 O 0.8339(4) -0.1813(4) 1.2759(3) 0.0260(15) Uani 1 1 d .
O25 O 1.2385(5) -0.4051(4) 1.3846(5) 0.051(2) Uani 1 1 d .
O3W O 0.5476(8) 0.1921(6) 0.9813(5) 0.073(3) Uani 1 1 d .
O5W O 1.4241(6) -0.1696(5) 1.1479(4) 0.048(2) Uani 1 1 d .
O4W O 1.0870(5) -0.4019(6) 1.4914(4) 0.058(3) Uani 1 1 d .
O6W O 1.185(2) -0.1250(13) 1.5109(12) 0.085(9) Uani 0.50 1 d P
O7W O 0.4809(14) 0.3263(15) 0.9708(9) 0.083(7) Uani 0.50 1 d P
O8W O 1.0044(11) 0.0576(16) 1.3864(7) 0.207(12) Uani 1 1 d .
O30 O 1.857(3) -0.025(2) 1.515(2) 0.179(17) Uani 0.50 1 d P
C90 C 1.832(4) 0.055(8) 1.463(5) 0.53(12) Uani 0.50 1 d P

loop_
_atom_site_aniso_label
_atom_site_aniso_U_11
_atom_site_aniso_U_22
_atom_site_aniso_U_33
_atom_site_aniso_U_23
_atom_site_aniso_U_13
_atom_site_aniso_U_12
Co1 0.0141(6) 0.0173(6) 0.0152(6) 0.0024(5) 0.0014(4) 0.0002(5)
Cr2 0.0342(9) 0.0201(8) 0.0192(8) -0.0007(6) 0.0021(7) 0.0002(7)
Cr1 0.0345(9) 0.0222(8) 0.0252(8) -0.0051(7) -0.0041(7) 0.0022(7)
Mn1 0.0364(10) 0.0504(11) 0.0469(11) 0.0024(9) 0.0013(8) -0.0006(8)
Mn2 0.0462(12) 0.0662(14) 0.0595(13) 0.0073(11) 0.0101(10) 0.0069(10)
O1 0.028(4) 0.029(4) 0.028(4) -0.002(3) -0.010(3) -0.002(3)
O7 0.032(4) 0.021(3) 0.025(4) -0.003(3) 0.004(3) -0.005(3)
O19 0.029(4) 0.034(4) 0.028(4) 0.000(3) 0.003(3) -0.007(3)
O8 0.023(3) 0.019(3) 0.027(4) -0.008(3) -0.002(3) 0.001(3)
O10 0.036(4) 0.024(3) 0.019(3) 0.002(3) 0.005(3) 0.003(3)
N1 0.018(4) 0.019(4) 0.016(4) 0.001(3) 0.002(3) 0.003(3)
O21 0.035(4) 0.063(5) 0.033(4) 0.017(4) 0.000(4) -0.007(4)
N5 0.012(3) 0.017(4) 0.022(4) -0.001(3) 0.007(3) 0.001(3)
O9 0.048(5) 0.025(4) 0.018(3) -0.003(3) 0.000(3) 0.009(3)
O17 0.018(3) 0.025(3) 0.021(3) -0.004(3) -0.003(3) 0.005(3)
N3 0.018(4) 0.018(4) 0.013(4) 0.000(3) 0.000(3) 0.002(3)
O20 0.055(5) 0.022(4) 0.030(4) -0.003(3) 0.002(4) 0.002(3)
O6 0.019(3) 0.020(3) 0.036(4) -0.002(3) -0.001(3) -0.003(3)
N6 0.016(4) 0.022(4) 0.020(4) 0.011(3) 0.006(3) -0.002(3)
O3 0.036(4) 0.032(4) 0.024(4) 0.009(3) -0.006(3) -0.004(3)
O12 0.039(4) 0.040(4) 0.026(4) 0.010(3) 0.016(3) 0.013(3)
O13 0.029(4) 0.029(4) 0.029(4) -0.003(3) -0.005(3) 0.006(3)
N4 0.011(3) 0.021(4) 0.016(4) -0.001(3) 0.004(3) 0.005(3)
O11 0.038(4) 0.029(4) 0.027(4) 0.000(3) 0.002(3) 0.001(3)
O5 0.027(4) 0.025(4) 0.024(4) -0.002(3) 0.000(3) -0.004(3)
C41 0.018(4) 0.019(5) 0.022(5) 0.009(4) 0.004(4) -0.004(4)
C44 0.004(4) 0.027(5) 0.022(5) 0.002(4) 0.001(3) 0.007(3)
N2 0.011(3) 0.013(3) 0.020(4) -0.003(3) 0.000(3) -0.001(3)
C29 0.024(5) 0.013(4) 0.020(5) -0.002(4) 0.004(4) -0.004(4)
C45 0.010(4) 0.024(5) 0.024(5) 0.002(4) 0.006(4) 0.008(3)
O2 0.042(5) 0.032(4) 0.026(4) -0.003(3) -0.007(3) -0.008(3)
O4 0.043(4) 0.030(4) 0.032(4) 0.009(3) -0.022(3) -0.010(3)
O18 0.039(4) 0.049(5) 0.029(4) -0.003(3) 0.010(3) 0.018(4)
C23 0.013(4) 0.028(5) 0.017(5) -0.002(4) -0.005(3) 0.007(4)
C25 0.010(4) 0.024(5) 0.017(4) -0.001(4) -0.005(3) 0.001(3)
C30 0.024(5) 0.017(4) 0.017(4) -0.001(4) -0.003(4) 0.001(4)
C1 0.042(6) 0.013(4) 0.025(5) 0.005(4) -0.011(5) -0.008(4)
C20 0.015(4) 0.025(5) 0.020(5) 0.004(4) 0.005(4) -0.001(4)
C6 0.036(6) 0.014(4) 0.027(5) 0.009(4) 0.011(5) 0.012(4)
C40 0.015(4) 0.026(5) 0.020(5) 0.001(4) -0.002(4) 0.003(4)
C7 0.030(6) 0.041(6) 0.033(6) -0.001(5) 0.015(5) 0.008(5)
C35 0.024(5) 0.026(5) 0.031(6) 0.007(4) 0.011(4) 0.003(4)
C32 0.016(5) 0.045(6) 0.022(5) -0.002(4) 0.008(4) 0.002(4)
C3 0.022(5) 0.019(5) 0.017(4) -0.005(4) 0.007(4) 0.002(4)
C33 0.024(5) 0.028(5) 0.026(5) 0.003(4) 0.004(4) 0.005(4)
C28 0.024(5) 0.021(5) 0.029(5) 0.001(4) 0.001(4) -0.001(4)
C21 0.016(5) 0.038(6) 0.029(5) 0.003(4) 0.012(4) 0.003(4)
C46 0.018(4) 0.031(5) 0.015(4) 0.001(4) 0.005(4) 0.002(4)
O16 0.043(4) 0.030(4) 0.032(4) -0.012(3) 0.000(3) 0.012(3)
C22 0.011(4) 0.041(6) 0.022(5) 0.002(4) -0.001(4) 0.005(4)
O15 0.024(4) 0.064(6) 0.054(5) 0.023(4) -0.005(4) 0.003(4)
C9 0.020(5) 0.037(6) 0.027(6) -0.006(5) -0.005(4) 0.008(4)
C24 0.024(5) 0.017(4) 0.015(4) -0.004(3) -0.004(4) 0.001(4)
C49 0.012(4) 0.023(5) 0.023(5) 0.005(4) 0.003(4) -0.004(4)
O14 0.058(5) 0.032(4) 0.031(4) -0.004(3) 0.003(4) 0.007(4)
C38 0.024(5) 0.020(5) 0.036(6) 0.002(4) 0.017(4) 0.005(4)
C8 0.040(7) 0.038(6) 0.043(7) 0.011(5) 0.023(6) 0.015(5)
C36 0.022(5) 0.035(5) 0.018(5) -0.002(4) 0.001(4) -0.004(4)
C5 0.040(6) 0.017(5) 0.022(5) 0.001(4) 0.000(4) 0.005(4)
C34 0.026(5) 0.020(5) 0.023(5) 0.002(4) 0.006(4) 0.004(4)
C39 0.013(4) 0.023(5) 0.024(5) 0.007(4) 0.012(4) 0.002(4)
O1W 0.061(7) 0.134(10) 0.045(6) -0.002(6) 0.003(5) -0.016(6)
C31 0.026(5) 0.022(5) 0.017(4) 0.003(4) 0.007(4) -0.003(4)
C10 0.011(4) 0.040(6) 0.020(5) -0.010(4) -0.008(4) -0.001(4)
C4 0.024(5) 0.025(5) 0.021(5) -0.003(4) 0.005(4) -0.007(4)
C37 0.020(5) 0.030(5) 0.023(5) -0.009(4) 0.001(4) -0.003(4)
C12 0.042(7) 0.022(5) 0.043(7) 0.007(5) -0.010(5) -0.002(5)
C26 0.022(5) 0.020(5) 0.017(4) -0.001(4) -0.006(4) -0.001(4)
C27 0.027(5) 0.020(5) 0.017(5) 0.001(4) 0.002(4) -0.002(4)
C11 0.022(5) 0.045(6) 0.017(5) 0.007(4) -0.007(4) 0.004(5)
C47 0.022(5) 0.032(5) 0.022(5) -0.005(4) 0.002(4) -0.001(4)
C2 0.047(7) 0.015(5) 0.032(6) 0.004(4) -0.008(5) -0.005(4)
C42 0.015(4) 0.024(5) 0.039(6) 0.014(4) 0.007(4) 0.003(4)
C43 0.012(4) 0.032(5) 0.017(5) 0.011(4) 0.003(3) 0.004(4)
O2W 0.074(7) 0.065(6) 0.060(6) 0.017(5) 0.035(5) 0.026(5)
C48 0.016(5) 0.029(5) 0.027(5) 0.001(4) 0.000(4) 0.002(4)
O23 0.034(5) 0.038(5) 0.098(7) 0.034(5) 0.016(5) 0.006(4)
O22 0.018(3) 0.023(4) 0.037(4) -0.003(3) 0.004(3) 0.004(3)
O25 0.028(4) 0.030(4) 0.091(7) 0.014(4) -0.009(4) -0.004(3)
O3W 0.088(8) 0.087(8) 0.050(6) 0.016(5) 0.026(5) 0.022(6)
O5W 0.050(5) 0.046(5) 0.046(5) 0.002(4) 0.005(4) -0.002(4)
O4W 0.030(4) 0.093(7) 0.048(5) 0.010(5) -0.002(4) -0.019(5)
O6W 0.13(2) 0.068(14) 0.052(13) -0.015(12) -0.011(13) 0.013(14)
O7W 0.062(13) 0.14(2) 0.037(11) -0.001(12) -0.007(9) -0.034(13)
O8W 0.096(12) 0.46(4) 0.060(9) -0.079(15) 0.001(8) -0.032(17)
O30 0.18(4) 0.14(3) 0.19(4) 0.04(3) -0.06(3) 0.02(3)
C90 0.10(4) 0.9(2) 0.48(14) 0.63(17) -0.17(6) -0.30(9)

loop_
_atom_type_symbol
_atom_type_description
_atom_type_scat_dispersion_real
_atom_type_scat_dispersion_imag
_atom_type_scat_source
C C 0.0033 0.0016 'International Tables Vol C Tables 4.2.6.8 and 6.1.1.4'
H H 0.0000 0.0000 'International Tables Vol C Tables 4.2.6.8 and 6.1.1.4'
N N 0.0061 0.0033 'International Tables Vol C Tables 4.2.6.8 and 6.1.1.4'
O O 0.0106 0.0060 'International Tables Vol C Tables 4.2.6.8 and 6.1.1.4'
Cr Cr 0.3209 0.6236 'International Tables Vol C Tables 4.2.6.8 and 6.1.1.4'
Mn Mn 0.3368 0.7283 'International Tables Vol C Tables 4.2.6.8 and 6.1.1.4'
Co Co 0.3494 0.9721 'International Tables Vol C Tables 4.2.6.8 and 6.1.1.4'

loop_
_geom_angle_atom_site_label_1
_geom_angle_atom_site_label_2
_geom_angle_atom_site_label_3
_geom_angle
_geom_angle_site_symmetry_1
_geom_angle_site_symmetry_3
N2 Co1 N5 177.8(3) . .
N2 Co1 N3 82.7(3) . .
N5 Co1 N3 95.8(3) . .
N2 Co1 N1 82.8(3) . .
N5 Co1 N1 98.6(3) . .
N3 Co1 N1 165.5(3) . .
N2 Co1 N4 95.5(3) . .
N5 Co1 N4 82.8(3) . .
N3 Co1 N4 91.0(3) . .
N1 Co1 N4 90.3(3) . .
N2 Co1 N6 98.7(3) . .
N5 Co1 N6 82.9(3) . .
N3 Co1 N6 90.0(3) . .
N1 Co1 N6 92.3(3) . .
N4 Co1 N6 165.7(3) . .
O19 Cr2 O20 83.7(3) . .
O19 Cr2 O7 93.1(3) . .
O20 Cr2 O7 91.0(3) . .
O19 Cr2 O10 90.0(3) . .
O20 Cr2 O10 94.3(3) . .
O7 Cr2 O10 174.1(3) . .
O19 Cr2 O8 93.1(3) . .
O20 Cr2 O8 173.1(3) . .
O7 Cr2 O8 83.1(3) . .
O10 Cr2 O8 91.8(3) . .
O19 Cr2 O9 172.5(3) . .
O20 Cr2 O9 95.5(3) . .
O7 Cr2 O9 94.3(3) . .
O10 Cr2 O9 82.6(3) . .
O8 Cr2 O9 88.5(3) . .
O13 Cr1 O16 94.5(3) . .
O13 Cr1 O17 91.3(3) . .
O16 Cr1 O17 82.4(3) . .
O13 Cr1 O1 90.2(3) . .
O16 Cr1 O1 173.5(3) . .
O17 Cr1 O1 93.0(3) . .
O13 Cr1 O14 83.2(3) . .
O16 Cr1 O14 92.8(3) . .
O17 Cr1 O14 172.4(3) . .
O1 Cr1 O14 92.2(3) . .
O13 Cr1 O2 172.1(3) . .
O16 Cr1 O2 93.4(3) . .
O17 Cr1 O2 88.9(3) . .
O1 Cr1 O2 81.9(3) . .
O14 Cr1 O2 97.2(3) . .
O25 Mn1 O3 91.8(3) 2_757 .
O25 Mn1 O5 162.8(3) 2_757 .
O3 Mn1 O5 95.5(3) . .
O25 Mn1 O6 103.1(3) 2_757 .
O3 Mn1 O6 157.0(3) . .
O5 Mn1 O6 75.4(2) . .
O25 Mn1 O2W 85.6(3) 2_757 .
O3 Mn1 O2W 103.9(3) . .
O5 Mn1 O2W 77.5(3) . .
O6 Mn1 O2W 94.8(3) . .
O25 Mn1 O4 109.9(3) 2_757 .
O3 Mn1 O4 73.5(3) . .
O5 Mn1 O4 87.1(2) . .
O6 Mn1 O4 84.8(2) . .
O2W Mn1 O4 164.2(3) . .
O1W Mn2 O23 85.7(4) . 2_747
O1W Mn2 O22 100.2(3) . 1_655
O23 Mn2 O22 102.3(3) 2_747 1_655
O1W Mn2 O12 161.0(4) . .
O23 Mn2 O12 108.8(3) 2_747 .
O22 Mn2 O12 88.9(2) 1_655 .
O1W Mn2 O11 97.0(3) . .
O23 Mn2 O11 90.2(3) 2_747 .
O22 Mn2 O11 159.4(3) 1_655 .
O12 Mn2 O11 71.4(2) . .
O1W Mn2 O18 81.3(4) . 1_655
O23 Mn2 O18 164.7(3) 2_747 1_655
O22 Mn2 O18 72.3(2) 1_655 1_655
O12 Mn2 O18 85.7(3) . 1_655
O11 Mn2 O18 99.4(3) . 1_655
C1 O1 Cr1 113.6(6) . .
C4 O7 Cr2 113.5(6) . .
C11 O19 Cr2 113.8(6) . .
C3 O8 Cr2 112.2(5) . .
C6 O10 Cr2 113.7(6) . .
C34 N1 C30 119.2(8) . .
C34 N1 Co1 127.2(6) . .
C30 N1 Co1 113.6(6) . .
C44 N5 C40 123.2(8) . .
C44 N5 Co1 118.2(6) . .
C40 N5 Co1 118.3(6) . .
C5 O9 Cr2 111.4(6) . .
C10 O17 Cr1 115.0(6) . .
C20 N3 C24 118.2(8) . .
C20 N3 Co1 127.6(6) . .
C24 N3 Co1 114.2(6) . .
C12 O20 Cr2 112.1(6) . .
C3 O6 Mn1 112.3(6) . .
C35 N6 C39 119.7(8) . .
C35 N6 Co1 126.7(6) . .
C39 N6 Co1 113.5(6) . .
C1 O3 Mn1 117.4(6) . .
C5 O12 Mn2 115.5(6) . .
C7 O13 Cr1 113.7(7) . .
C49 N4 C45 118.9(8) . .
C49 N4 Co1 128.4(6) . .
C45 N4 Co1 112.7(6) . .
C6 O11 Mn2 115.6(6) . .
C4 O5 Mn1 113.1(6) . .
C42 C41 C40 119.0(9) . .
C42 C41 H41A 120.5 . .
C40 C41 H41A 120.5 . .
N5 C44 C43 120.1(8) . .
N5 C44 C45 112.3(8) . .
C43 C44 C45 127.6(8) . .
C25 N2 C29 123.0(8) . .
C25 N2 Co1 118.8(6) . .
C29 N2 Co1 118.0(6) . .
N2 C29 C28 119.6(8) . .
N2 C29 C30 112.8(8) . .
C28 C29 C30 127.5(8) . .
C46 C45 N4 120.5(8) . .
C46 C45 C44 125.8(8) . .
N4 C45 C44 113.7(8) . .
C2 O2 Cr1 112.1(6) . .
C2 O4 Mn1 111.4(7) . .
C9 O18 Mn2 114.4(6) . 1_455
C22 C23 C24 118.1(9) . .
C22 C23 H23A 121.0 . .
C24 C23 H23A 121.0 . .
N2 C25 C26 121.3(8) . .
N2 C25 C24 111.9(7) . .
C26 C25 C24 126.7(8) . .
N1 C30 C31 121.3(8) . .
N1 C30 C29 112.7(8) . .
C31 C30 C29 125.9(8) . .
O3 C1 O1 127.2(9) . .
O3 C1 C2 117.9(9) . .
O1 C1 C2 114.9(10) . .
N3 C20 C21 121.6(9) . .
N3 C20 H20A 119.2 . .
C21 C20 H20A 119.2 . .
O11 C6 O10 126.7(9) . .
O11 C6 C5 119.2(9) . .
O10 C6 C5 114.0(9) . .
N5 C40 C41 118.6(8) . .
N5 C40 C39 111.8(8) . .
C41 C40 C39 129.5(8) . .
O15 C7 O13 125.4(10) . .
O15 C7 C8 120.3(10) . .
O13 C7 C8 114.3(10) . .
N6 C35 C36 121.3(9) . .
N6 C35 H35A 119.3 . .
C36 C35 H35A 119.3 . .
C31 C32 C33 118.3(8) . .
C31 C32 H32A 120.9 . .
C33 C32 H32A 120.9 . .
O6 C3 O8 124.2(8) . .
O6 C3 C4 119.9(8) . .
O8 C3 C4 115.9(8) . .
C34 C33 C32 119.7(9) . .
C34 C33 H33A 120.2 . .
C32 C33 H33A 120.2 . .
C29 C28 C27 117.9(9) . .
C29 C28 H28 121.1 . .
C27 C28 H28 121.1 . .
C20 C21 C22 119.7(9) . .
C20 C21 H21A 120.2 . .
C22 C21 H21A 120.2 . .
C47 C46 C45 119.5(8) . .
C47 C46 H46A 120.3 . .
C45 C46 H46A 120.3 . .
C9 O16 Cr1 115.0(6) . .
C23 C22 C21 120.1(8) . .
C23 C22 H22A 119.9 . .
C21 C22 H22A 119.9 . .
O18 C9 O16 127.8(9) . .
O18 C9 C10 117.6(9) . .
O16 C9 C10 114.6(9) . .
N3 C24 C23 122.2(8) . .
N3 C24 C25 112.1(7) . .
C23 C24 C25 125.7(8) . .
N4 C49 C48 122.4(8) . .
N4 C49 H49A 118.8 . .
C48 C49 H49A 118.8 . .
C8 O14 Cr1 113.0(7) . .
C39 C38 C37 119.2(9) . .
C39 C38 H38A 120.4 . .
C37 C38 H38A 120.4 . .
O14 C8 O23 124.9(12) . .
O14 C8 C7 115.5(9) . .
O23 C8 C7 119.6(11) . .
C37 C36 C35 119.8(9) . .
C37 C36 H36A 120.1 . .
C35 C36 H36A 120.1 . .
O12 C5 O9 126.1(9) . .
O12 C5 C6 118.0(9) . .
O9 C5 C6 115.8(9) . .
N1 C34 C33 122.3(9) . .
N1 C34 H34A 118.9 . .
C33 C34 H34A 118.9 . .
N6 C39 C38 121.0(8) . .
N6 C39 C40 113.5(8) . .
C38 C39 C40 125.4(8) . .
C30 C31 C32 119.3(8) . .
C30 C31 H31A 120.4 . .
C32 C31 H31A 120.4 . .
O22 C10 O17 126.9(9) . .
O22 C10 C9 120.0(9) . .
O17 C10 C9 113.1(9) . .
O5 C4 O7 125.5(8) . .
O5 C4 C3 119.3(8) . .
O7 C4 C3 115.2(8) . .
C36 C37 C38 118.9(9) . .
C36 C37 H37A 120.5 . .
C38 C37 H37A 120.5 . .
O25 C12 O20 124.4(11) . .
O25 C12 C11 119.4(11) . .
O20 C12 C11 116.2(9) . .
C25 C26 C27 116.7(8) . .
C25 C26 H26A 121.6 . .
C27 C26 H26A 121.6 . .
C28 C27 C26 121.4(8) . .
C28 C27 H27A 119.3 . .
C26 C27 H27A 119.3 . .
O21 C11 O19 124.9(10) . .
O21 C11 C12 121.7(10) . .
O19 C11 C12 113.3(9) . .
C48 C47 C46 118.9(9) . .
C48 C47 H47A 120.6 . .
C46 C47 H47A 120.6 . .
O4 C2 O2 126.1(10) . .
O4 C2 C1 119.5(11) . .
O2 C2 C1 114.3(9) . .
C41 C42 C43 121.9(8) . .
C41 C42 H42A 119.1 . .
C43 C42 H42A 119.1 . .
C44 C43 C42 117.1(8) . .
C44 C43 H43A 121.5 . .
C42 C43 H43A 121.5 . .
C47 C48 C49 119.6(9) . .
C47 C48 H48A 120.2 . .
C49 C48 H48A 120.2 . .
C8 O23 Mn2 123.6(9) . 2_757
C10 O22 Mn2 115.5(6) . 1_455
C12 O25 Mn1 122.8(8) . 2_747
O30 C90 O6W 123(8) . 3_858

loop_
_geom_bond_atom_site_label_1
_geom_bond_atom_site_label_2
_geom_bond_distance
_geom_bond_site_symmetry_2
Co1 N2 1.847(7) .
Co1 N5 1.859(7) .
Co1 N3 1.936(7) .
Co1 N1 1.945(7) .
Co1 N4 1.950(7) .
Co1 N6 1.950(8) .
Cr2 O19 1.966(7) .
Cr2 O20 1.969(7) .
Cr2 O7 1.973(7) .
Cr2 O10 1.975(7) .
Cr2 O8 1.992(6) .
Cr2 O9 1.996(7) .
Cr1 O13 1.957(7) .
Cr1 O16 1.972(8) .
Cr1 O17 1.977(6) .
Cr1 O1 1.981(7) .
Cr1 O14 1.982(8) .
Cr1 O2 2.020(7) .
Mn1 O25 2.209(9) 2_757
Mn1 O3 2.210(7) .
Mn1 O5 2.231(7) .
Mn1 O6 2.244(7) .
Mn1 O2W 2.255(9) .
Mn1 O4 2.365(9) .
Mn2 O1W 2.240(10) .
Mn2 O23 2.273(9) 2_747
Mn2 O22 2.289(7) 1_655
Mn2 O12 2.336(8) .
Mn2 O11 2.336(7) .
Mn2 O18 2.351(8) 1_655
O1 C1 1.283(12) .
O7 C4 1.293(11) .
O19 C11 1.285(12) .
O8 C3 1.297(11) .
O10 C6 1.286(12) .
N1 C34 1.327(11) .
N1 C30 1.378(11) .
O21 C11 1.210(12) .
N5 C44 1.345(11) .
N5 C40 1.351(11) .
O9 C5 1.286(12) .
O17 C10 1.296(11) .
N3 C20 1.338(11) .
N3 C24 1.371(11) .
O20 C12 1.274(14) .
O6 C3 1.238(11) .
N6 C35 1.330(12) .
N6 C39 1.369(11) .
O3 C1 1.240(13) .
O12 C5 1.253(12) .
O13 C7 1.274(12) .
N4 C49 1.316(11) .
N4 C45 1.384(11) .
O11 C6 1.234(12) .
O5 C4 1.235(11) .
C41 C42 1.369(13) .
C41 C40 1.398(12) .
C41 H41A 0.9300 .
C44 C43 1.393(12) .
C44 C45 1.456(13) .
N2 C25 1.336(11) .
N2 C29 1.352(11) .
C29 C28 1.398(12) .
C29 C30 1.451(12) .
C45 C46 1.380(12) .
O2 C2 1.291(14) .
O4 C2 1.239(13) .
O18 C9 1.226(12) .
O18 Mn2 2.351(8) 1_455
C23 C22 1.365(13) .
C23 C24 1.386(12) .
C23 H23A 0.9300 .
C25 C26 1.391(12) .
C25 C24 1.486(13) .
C30 C31 1.384(13) .
C1 C2 1.549(14) .
C20 C21 1.376(12) .
C20 H20A 0.9300 .
C6 C5 1.535(13) .
C40 C39 1.473(12) .
C7 O15 1.255(13) .
C7 C8 1.548(16) .
C35 C36 1.398(13) .
C35 H35A 0.9300 .
C32 C31 1.397(13) .
C32 C33 1.399(14) .
C32 H32A 0.9300 .
C3 C4 1.513(12) .
C33 C34 1.380(13) .
C33 H33A 0.9300 .
C28 C27 1.405(13) .
C28 H28 0.9300 .
C21 C22 1.376(14) .
C21 H21A 0.9300 .
C46 C47 1.378(13) .
C46 H46A 0.9300 .
O16 C9 1.278(12) .
C22 H22A 0.9300 .
C9 C10 1.559(13) .
C49 C48 1.375(13) .
C49 H49A 0.9300 .
O14 C8 1.257(14) .
C38 C39 1.374(13) .
C38 C37 1.407(13) .
C38 H38A 0.9300 .
C8 O23 1.258(13) .
C36 C37 1.358(13) .
C36 H36A 0.9300 .
C34 H34A 0.9300 .
C31 H31A 0.9300 .
C10 O22 1.219(12) .
C37 H37A 0.9300 .
C12 O25 1.255(13) .
C12 C11 1.546(15) .
C26 C27 1.414(13) .
C26 H26A 0.9300 .
C27 H27A 0.9300 .
C47 C48 1.373(13) .
C47 H47A 0.9300 .
C42 C43 1.402(13) .
C42 H42A 0.9300 .
C43 H43A 0.9300 .
C48 H48A 0.9300 .
O23 Mn2 2.273(9) 2_757
O22 Mn2 2.289(7) 1_455
O25 Mn1 2.209(9) 2_747
O6W C90 1.39(18) 3_858
O30 C90 1.78(9) .
C90 O6W 1.39(18) 3_858
